data_9002026
loop_
_publ_author_name
'Fei, Y.'
'Frost, D. J.'
'Mao, H. K.'
'Prewitt, C. T.'
'Hausermann, D.'

_publ_section_title
;
 In situ structure determination of the high-pressure phase of Fe3O4
 Sample data recorded at P = 23.96 GPa, T = = 823 K
;
_journal_name_full 'American Mineralogist'
_journal_page_first 203
_journal_page_last 206
_journal_volume 84
_journal_year 1999
_chemical_formula_sum 'Fe3 O4'
_chemical_name_mineral Fe3O4
_space_group_IT_number 57
_symmetry_space_group_name_Hall '-P 2c 2b'
_symmetry_space_group_name_H-M 'P b c m'
_cell_angle_alpha 90
_cell_angle_beta 90
_cell_angle_gamma 90
_cell_length_a 2.7992
_cell_length_b 9.4097
_cell_length_c 9.4832
_cell_formula_units_Z 4
_cell_volume 249.784
_database_code_amcsd 0002088
_diffrn_ambient_pressure 2.396e+07
_exptl_crystal_density_diffrn 6.157
_cod_database_code 9002026
_amcsd_formula_title Fe3O4

loop_
_space_group_symop_operation_xyz
x,y,z
x,1/2-y,1/2+z
-x,1/2+y,1/2-z
-x,1/2+y,z
x,1/2-y,-z
x,y,1/2-z
-x,-y,1/2+z
-x,-y,-z

loop_
_atom_site_label
_atom_site_fract_x
_atom_site_fract_y
_atom_site_fract_z
Fe2+ 0.72400 0.37570 0.25000
Fe3+ 0.24600 0.11070 0.08790
O1 0.50600 0.25000 0.00000
O2 0.18000 0.24470 0.25000
O3 0.29600 0.48990 0.09800

loop_
_cod_related_entry_id
_cod_related_entry_database
_cod_related_entry_code
1 ChemSpider 4937312
2 AMCSD 0002088
